data_7247487
loop_
_publ_author_name
'Kobayashi, Akira'
'Yamagami, Jun'
'Ranjan, Subham'
'Takamizawa, Satoshi'
'Honda, Hisashi'

_publ_section_title
;
 Solid state <sup>1</sup>H, <sup>7</sup>Li, and <sup>13</sup>C NMR studies
 on new ionic plastic crystals of crown ether-Li-TFSA complexes.
;
_journal_issue 40
_journal_name_full 'Physical chemistry chemical physics : PCCP'
_journal_page_first 27836
_journal_page_last 27847
_journal_paper_doi 10.1039/d3cp02614k
_journal_volume 25
_journal_year 2023
_chemical_formula_sum 'C12 H18.86 F6 N Na O9 S2'
_chemical_formula_weight 522.25
_space_group_crystal_system monoclinic
_space_group_IT_number 15
_space_group_name_Hall '-C 2yc'
_space_group_name_H-M_alt 'C 1 2/c 1'
_atom_sites_solution_hydrogens geom
_atom_sites_solution_primary direct
_atom_sites_solution_secondary difmap
_audit_creation_method SHELXL-97
_audit_update_record
;
2023-01-19 deposited with the CCDC.	2023-09-26 downloaded from the CCDC.
;
_cell_angle_alpha 90.00
_cell_angle_beta 113.468(2)
_cell_angle_gamma 90.00
_cell_formula_units_Z 8
_cell_length_a 29.1334(15)
_cell_length_b 8.9809(5)
_cell_length_c 18.4512(10)
_cell_measurement_reflns_used 9951
_cell_measurement_temperature 253(2)
_cell_measurement_theta_max 25.09
_cell_measurement_theta_min 2.28
_cell_volume 4428.3(4)
_computing_cell_refinement 'APEX3 v2019.11 (Bruker AXS Inc., 2019)'
_computing_data_collection 'Bruker Instrument Service (Bruker AXS Inc.)'
_computing_data_reduction 'SAINT (Bruker AXS Inc.)'
_computing_molecular_graphics 'shelXle (C.B. Huebschle)'
_computing_publication_material 'APEX3 v2019.11 (Bruker AXS Inc., 2019)'
_computing_structure_refinement 'SHELXL-2014 (Sheldrick, 2014)'
_computing_structure_solution 'SHELXT (Sheldrick, 2013)'
_diffrn_ambient_temperature 253(2)
_diffrn_detector_area_resol_mean 7.391
_diffrn_measured_fraction_theta_full 0.990
_diffrn_measured_fraction_theta_max 0.990
_diffrn_measurement_device_type 'Bruker D8 goniometer'
_diffrn_measurement_method 'phi and omega scans'
_diffrn_radiation_monochromator graphite
_diffrn_radiation_source 'fine-focus sealed tube'
_diffrn_radiation_type MoK\a
_diffrn_radiation_wavelength 0.71073
_diffrn_reflns_av_R_equivalents 0.0299
_diffrn_reflns_av_sigmaI/netI 0.0251
_diffrn_reflns_limit_h_max 34
_diffrn_reflns_limit_h_min -33
_diffrn_reflns_limit_k_max 10
_diffrn_reflns_limit_k_min -10
_diffrn_reflns_limit_l_max 18
_diffrn_reflns_limit_l_min -21
_diffrn_reflns_number 17022
_diffrn_reflns_theta_full 25.09
_diffrn_reflns_theta_max 25.09
_diffrn_reflns_theta_min 3.04
_exptl_absorpt_coefficient_mu 0.352
_exptl_absorpt_process_details
;
 SADABS 2016/2: Krause, L., Herbst-Irmer, R., Sheldrick G.M. & Stalke D.,
 J. Appl. Cryst. 48 (2015) 3-10
;
_exptl_crystal_colour colourless
_exptl_crystal_density_diffrn 1.567
_exptl_crystal_density_method 'not measured'
_exptl_crystal_description block
_exptl_crystal_F_000 2135
_exptl_crystal_size_max 0.6
_exptl_crystal_size_mid 0.4
_exptl_crystal_size_min 0.2
_refine_diff_density_max 0.537
_refine_diff_density_min -0.504
_refine_diff_density_rms 0.073
_refine_ls_extinction_method none
_refine_ls_goodness_of_fit_ref 0.974
_refine_ls_hydrogen_treatment mixed
_refine_ls_matrix_type full
_refine_ls_number_parameters 492
_refine_ls_number_reflns 3908
_refine_ls_number_restraints 1447
_refine_ls_restrained_S_all 1.011
_refine_ls_R_factor_all 0.0995
_refine_ls_R_factor_gt 0.0845
_refine_ls_shift/su_max 0.072
_refine_ls_shift/su_mean 0.013
_refine_ls_structure_factor_coef Fsqd
_refine_ls_weighting_details 'calc w=1/[\s^2^(Fo^2^)+(0.1493P)^2^+16.5132P] where P=(Fo^2^+2Fc^2^)/3'
_refine_ls_weighting_scheme calc
_refine_ls_wR_factor_gt 0.2379
_refine_ls_wR_factor_ref 0.2590
_reflns_number_gt 3103
_reflns_number_total 3908
_reflns_threshold_expression >2sigma(I)
_cod_data_source_file d3cp02614k2.cif
_cod_data_source_block Na15C5_NTf2_253K
_cod_depositor_comments 'Adding full bibliography for 7247487--7247488.cif.'
_cod_database_code 7247487

loop_
_symmetry_equiv_pos_as_xyz
'x, y, z'
'-x, y, -z+1/2'
'x+1/2, y+1/2, z'
'-x+1/2, y+1/2, -z+1/2'
'-x, -y, -z'
'x, -y, z-1/2'
'-x+1/2, -y+1/2, -z'
'x+1/2, -y+1/2, z-1/2'

loop_
_atom_site_label
_atom_site_type_symbol
_atom_site_fract_x
_atom_site_fract_y
_atom_site_fract_z
_atom_site_U_iso_or_equiv
_atom_site_adp_type
_atom_site_occupancy
_atom_site_symmetry_multiplicity
_atom_site_calc_flag
_atom_site_refinement_flags
_atom_site_disorder_assembly
_atom_site_disorder_group
S001 S 0.62794(5) 0.25129(14) 0.74111(7) 0.0662(4) Uani 1 1 d DU . .
S002 S 0.60207(5) 0.51147(15) 0.65223(7) 0.0694(4) Uani 1 1 d DU . .
Na2 Na 0.65374(7) 0.2396(2) 0.56550(10) 0.0601(5) Uani 1 1 d U . .
F17C F 0.5370(3) 0.6731(10) 0.6793(4) 0.098(2) Uani 0.652(14) 1 d PDU A 1
F17D F 0.5236(5) 0.6027(19) 0.6820(7) 0.094(3) Uani 0.348(14) 1 d PDU A 2
F18C F 0.5319(3) 0.6853(11) 0.5619(4) 0.104(2) Uani 0.652(14) 1 d PDU A 1
F18D F 0.5159(5) 0.6222(18) 0.5633(7) 0.095(3) Uani 0.348(14) 1 d PDU A 2
F19C F 0.5065(2) 0.4923(12) 0.6005(4) 0.103(2) Uani 0.652(14) 1 d PDU A 1
F19D F 0.5065(5) 0.4145(19) 0.6081(8) 0.103(3) Uani 0.348(14) 1 d PDU A 2
F21E F 0.5470(4) 0.1205(16) 0.7371(6) 0.117(3) Uani 0.524(15) 1 d PDU B 1
F21F F 0.5372(5) 0.2024(18) 0.7267(8) 0.135(3) Uani 0.476(15) 1 d PDU B 2
F22E F 0.5562(5) 0.1234(15) 0.6284(5) 0.113(3) Uani 0.524(15) 1 d PDU B 1
F22F F 0.5449(5) 0.1782(14) 0.6185(6) 0.114(3) Uani 0.476(15) 1 d PDU B 2
F23E F 0.5992(5) -0.0232(10) 0.7209(7) 0.121(3) Uani 0.524(15) 1 d PDU B 1
F23F F 0.5731(6) 0.0114(13) 0.7072(7) 0.130(3) Uani 0.476(15) 1 d PDU B 2
O1A O 0.7378(2) 0.3409(7) 0.6250(4) 0.0890(14) Uani 0.715(4) 1 d PDU A 1
O1B O 0.7273(6) 0.403(2) 0.5988(10) 0.092(2) Uani 0.285(4) 1 d PDU A 2
O4A O 0.6703(2) 0.4059(8) 0.4763(4) 0.0905(15) Uani 0.715(4) 1 d PDU A 1
O4B O 0.6528(6) 0.3596(19) 0.4508(10) 0.091(2) Uani 0.285(4) 1 d PDU A 2
O7A O 0.5876(3) 0.2366(7) 0.4298(4) 0.0972(16) Uani 0.715(4) 1 d PDU A 1
O7B O 0.5879(7) 0.149(2) 0.4447(11) 0.106(2) Uani 0.285(4) 1 d PDU A 2
O8 O 0.64809(19) 0.2204(5) 0.8235(2) 0.0986(13) Uani 1 1 d U B .
O9 O 0.6304(2) 0.6450(5) 0.6744(3) 0.1170(16) Uani 1 1 d U A .
O10 O 0.60172(14) 0.4308(4) 0.5855(2) 0.0775(10) Uani 1 1 d U A .
O10A O 0.6153(3) -0.0024(8) 0.5278(4) 0.1079(16) Uani 0.715(4) 1 d PDU A 1
O10B O 0.6470(7) -0.025(2) 0.5672(10) 0.106(2) Uani 0.285(4) 1 d PDU A 2
O11 O 0.65686(15) 0.2076(4) 0.6985(2) 0.0783(10) Uani 1 1 d U A .
O13A O 0.7158(2) 0.0450(7) 0.6047(4) 0.0886(15) Uani 0.715(4) 1 d PDU A 1
O13B O 0.7320(7) 0.1007(19) 0.6175(11) 0.096(2) Uani 0.285(4) 1 d PDU A 2
N12 N 0.60893(16) 0.4153(5) 0.7271(2) 0.0693(10) Uani 1 1 d U A .
C2A C 0.7483(3) 0.4492(11) 0.5792(6) 0.1006(19) Uani 0.715(4) 1 d PDU A 1
H2AA H 0.7657 0.4043 0.5495 0.121 Uiso 0.715(4) 1 calc PR A 1
H2AB H 0.7696 0.5258 0.6131 0.121 Uiso 0.715(4) 1 calc PR A 1
C2B C 0.7256(8) 0.498(3) 0.5388(12) 0.093(2) Uani 0.285(4) 1 d PDU A 2
H2BA H 0.7487 0.4645 0.5162 0.111 Uiso 0.285(4) 1 calc PR A 2
H2BB H 0.7355 0.5977 0.5598 0.111 Uiso 0.285(4) 1 calc PR A 2
C3A C 0.6993(4) 0.5176(10) 0.5228(6) 0.0973(19) Uani 0.715(4) 1 d PDU A 1
H3AA H 0.6822 0.5646 0.5524 0.117 Uiso 0.715(4) 1 calc PR A 1
H3AB H 0.7058 0.5926 0.4903 0.117 Uiso 0.715(4) 1 calc PR A 1
C3B C 0.6725(8) 0.501(2) 0.4754(15) 0.095(2) Uani 0.285(4) 1 d PDU A 2
H3BA H 0.6511 0.5537 0.4958 0.114 Uiso 0.285(4) 1 calc PR A 2
H3BB H 0.6724 0.5561 0.4301 0.114 Uiso 0.285(4) 1 calc PR A 2
C5A C 0.6259(3) 0.4627(10) 0.4217(5) 0.0926(18) Uani 0.715(4) 1 d PDU A 1
H5AA H 0.6321 0.5317 0.3861 0.111 Uiso 0.715(4) 1 calc PR A 1
H5AB H 0.6073 0.5137 0.4477 0.111 Uiso 0.715(4) 1 calc PR A 1
C5B C 0.6057(7) 0.392(2) 0.3947(14) 0.091(2) Uani 0.285(4) 1 d PDU A 2
H5BA H 0.6065 0.4397 0.3481 0.109 Uiso 0.285(4) 1 calc PR A 2
H5BB H 0.5855 0.4491 0.4156 0.109 Uiso 0.285(4) 1 calc PR A 2
C6A C 0.5977(4) 0.3272(11) 0.3775(5) 0.0955(19) Uani 0.715(4) 1 d PDU A 1
H6AA H 0.5667 0.3575 0.3349 0.115 Uiso 0.715(4) 1 calc PR A 1
H6AB H 0.6177 0.2736 0.3548 0.115 Uiso 0.715(4) 1 calc PR A 1
C6B C 0.5907(10) 0.228(3) 0.3817(13) 0.100(2) Uani 0.285(4) 1 d PDU A 2
H6BA H 0.5583 0.2222 0.3379 0.120 Uiso 0.285(4) 1 calc PR A 2
H6BB H 0.6144 0.1773 0.3654 0.120 Uiso 0.285(4) 1 calc PR A 2
C8A C 0.5748(4) 0.0964(10) 0.3970(6) 0.113(2) Uani 0.715(4) 1 d PDU A 1
H8AA H 0.6001 0.0592 0.3798 0.136 Uiso 0.715(4) 1 calc PR A 1
H8AB H 0.5430 0.0996 0.3517 0.136 Uiso 0.715(4) 1 calc PR A 1
C8B C 0.5937(11) -0.002(2) 0.4334(15) 0.107(3) Uani 0.285(4) 1 d PDU A 2
H8BA H 0.6082 -0.0084 0.3944 0.128 Uiso 0.285(4) 1 calc PR A 2
H8BB H 0.5602 -0.0433 0.4087 0.128 Uiso 0.285(4) 1 calc PR A 2
C9A C 0.5712(4) -0.0028(13) 0.4609(5) 0.112(2) Uani 0.715(4) 1 d PDU A 1
H9AA H 0.5441 0.0315 0.4745 0.134 Uiso 0.715(4) 1 calc PR A 1
H9AB H 0.5636 -0.1037 0.4410 0.134 Uiso 0.715(4) 1 calc PR A 1
C9B C 0.6235(10) -0.108(2) 0.4996(11) 0.109(3) Uani 0.285(4) 1 d PDU A 2
C11A C 0.6512(3) -0.1134(11) 0.5408(6) 0.103(2) Uani 0.715(4) 1 d PDU A 1
H11A H 0.6623 -0.1144 0.4977 0.124 Uiso 0.715(4) 1 calc PR A 1
H11B H 0.6367 -0.2098 0.5426 0.124 Uiso 0.715(4) 1 calc PR A 1
C11B C 0.6906(8) -0.106(3) 0.5914(15) 0.100(3) Uani 0.285(4) 1 d PDU A 2
C12A C 0.6957(4) -0.0856(10) 0.6183(6) 0.099(2) Uani 0.715(4) 1 d PDU A 1
H12A H 0.6851 -0.0743 0.6616 0.119 Uiso 0.715(4) 1 calc PR A 1
H12B H 0.7197 -0.1664 0.6304 0.119 Uiso 0.715(4) 1 calc PR A 1
C12B C 0.7322(9) -0.028(2) 0.6591(12) 0.098(2) Uani 0.285(4) 1 d PDU A 2
H12C H 0.7234 -0.0093 0.7037 0.117 Uiso 0.285(4) 1 calc PR A 2
H12D H 0.7638 -0.0807 0.6763 0.117 Uiso 0.285(4) 1 calc PR A 2
C14A C 0.7552(3) 0.0954(10) 0.6726(5) 0.0944(19) Uani 0.715(4) 1 d PDU A 1
H14A H 0.7812 0.0203 0.6908 0.113 Uiso 0.715(4) 1 calc PR A 1
H14B H 0.7432 0.1118 0.7141 0.113 Uiso 0.715(4) 1 calc PR A 1
C14B C 0.7712(9) 0.182(2) 0.6697(15) 0.097(3) Uani 0.285(4) 1 d PDU A 2
H14C H 0.8024 0.1299 0.6806 0.116 Uiso 0.285(4) 1 calc PR A 2
H14D H 0.7671 0.1932 0.7191 0.116 Uiso 0.285(4) 1 calc PR A 2
C15A C 0.7765(3) 0.2393(10) 0.6560(7) 0.097(2) Uani 0.715(4) 1 d PDU A 1
H15A H 0.8020 0.2780 0.7045 0.116 Uiso 0.715(4) 1 calc PR A 1
H15B H 0.7918 0.2215 0.6187 0.116 Uiso 0.715(4) 1 calc PR A 1
C15B C 0.7739(7) 0.336(3) 0.6365(15) 0.099(2) Uani 0.285(4) 1 d PDU A 2
H15C H 0.7947 0.4004 0.6793 0.118 Uiso 0.285(4) 1 calc PR A 2
H15D H 0.7897 0.3277 0.5993 0.118 Uiso 0.285(4) 1 calc PR A 2
C16C C 0.5402(3) 0.5965(10) 0.6215(4) 0.0799(19) Uani 0.652(14) 1 d PDU A 1
C16D C 0.5341(3) 0.5369(17) 0.6266(7) 0.083(3) Uani 0.348(14) 1 d PDU A 2
C20E C 0.5794(4) 0.1099(12) 0.7050(6) 0.097(2) Uani 0.524(15) 1 d PDU B 1
C20F C 0.5674(4) 0.1553(14) 0.6950(6) 0.097(2) Uani 0.476(15) 1 d PDU B 2

loop_
_atom_site_aniso_label
_atom_site_aniso_U_11
_atom_site_aniso_U_22
_atom_site_aniso_U_33
_atom_site_aniso_U_23
_atom_site_aniso_U_13
_atom_site_aniso_U_12
S001 0.0830(9) 0.0731(8) 0.0533(7) -0.0049(5) 0.0387(6) -0.0017(6)
S002 0.0660(7) 0.0784(8) 0.0585(7) -0.0046(5) 0.0190(5) 0.0144(6)
Na2 0.0708(11) 0.0655(11) 0.0531(10) 0.0015(7) 0.0344(8) 0.0089(8)
F17C 0.106(4) 0.099(5) 0.088(3) -0.024(3) 0.038(3) 0.028(4)
F17D 0.084(5) 0.111(6) 0.090(5) -0.019(5) 0.036(4) 0.030(5)
F18C 0.104(5) 0.107(5) 0.087(3) 0.018(3) 0.022(3) 0.034(4)
F18D 0.080(6) 0.104(6) 0.080(5) 0.006(5) 0.008(4) 0.027(5)
F19C 0.068(3) 0.110(5) 0.121(4) -0.011(4) 0.026(3) 0.017(4)
F19D 0.072(5) 0.106(7) 0.111(6) -0.002(6) 0.016(4) 0.014(6)
F21E 0.116(5) 0.127(6) 0.140(5) 0.017(5) 0.087(4) -0.019(5)
F21F 0.125(5) 0.137(7) 0.165(6) 0.019(6) 0.083(5) -0.023(6)
F22E 0.113(5) 0.105(6) 0.107(5) -0.009(4) 0.029(4) -0.032(5)
F22F 0.104(6) 0.091(6) 0.116(5) 0.001(4) 0.012(4) -0.032(5)
F23E 0.121(6) 0.090(5) 0.145(6) 0.013(4) 0.047(5) -0.011(5)
F23F 0.126(6) 0.097(5) 0.150(5) 0.024(4) 0.037(5) -0.031(5)
O1A 0.079(3) 0.101(3) 0.099(3) -0.006(2) 0.048(2) 0.000(2)
O1B 0.090(3) 0.099(4) 0.099(4) -0.005(3) 0.050(3) -0.007(3)
O4A 0.095(3) 0.095(3) 0.093(3) 0.010(2) 0.050(2) 0.005(2)
O4B 0.097(4) 0.100(4) 0.087(3) 0.008(3) 0.048(3) 0.012(3)
O7A 0.102(3) 0.107(3) 0.080(3) -0.006(2) 0.034(2) 0.011(3)
O7B 0.107(3) 0.107(3) 0.097(3) -0.017(3) 0.032(3) 0.000(3)
O8 0.137(4) 0.104(3) 0.057(2) 0.0087(19) 0.042(2) 0.023(3)
O9 0.119(3) 0.083(3) 0.114(3) 0.005(3) 0.010(3) -0.009(3)
O10 0.088(2) 0.094(2) 0.0606(18) 0.0059(16) 0.0403(16) 0.0256(18)
O10A 0.109(3) 0.099(3) 0.102(3) -0.017(2) 0.028(2) -0.005(2)
O10B 0.113(3) 0.096(3) 0.103(3) -0.008(3) 0.037(3) 0.002(3)
O11 0.098(2) 0.080(2) 0.074(2) 0.0068(17) 0.0519(18) 0.0184(18)
O13A 0.094(3) 0.085(3) 0.089(3) -0.001(2) 0.039(2) 0.013(2)
O13B 0.096(3) 0.098(3) 0.095(3) 0.001(3) 0.039(3) 0.013(3)
N12 0.078(2) 0.082(2) 0.0518(19) -0.0089(17) 0.0300(17) 0.0144(19)
C2A 0.096(3) 0.103(3) 0.108(3) -0.006(3) 0.046(3) -0.013(3)
C2B 0.094(4) 0.093(4) 0.098(4) 0.002(3) 0.046(3) -0.003(3)
C3A 0.100(3) 0.092(3) 0.103(3) 0.001(3) 0.044(3) -0.005(3)
C3B 0.099(4) 0.096(4) 0.097(4) 0.007(3) 0.045(3) 0.003(3)
C5A 0.103(3) 0.101(3) 0.084(3) 0.019(3) 0.047(3) 0.012(3)
C5B 0.096(3) 0.098(4) 0.085(3) 0.006(3) 0.043(3) 0.008(3)
C6A 0.099(3) 0.109(3) 0.085(3) 0.007(3) 0.043(3) 0.014(3)
C6B 0.100(4) 0.107(4) 0.091(4) -0.006(3) 0.037(3) 0.007(3)
C8A 0.111(3) 0.116(3) 0.100(3) -0.019(3) 0.029(3) 0.004(3)
C8B 0.108(4) 0.107(4) 0.100(4) -0.016(3) 0.036(3) -0.003(3)
C9A 0.109(3) 0.111(3) 0.107(3) -0.020(3) 0.033(3) -0.011(3)
C9B 0.112(4) 0.103(4) 0.106(4) -0.012(3) 0.036(3) -0.003(3)
C11A 0.114(3) 0.092(3) 0.101(3) -0.009(3) 0.040(3) -0.002(3)
C11B 0.108(4) 0.092(4) 0.097(4) -0.002(3) 0.040(3) 0.006(3)
C12A 0.110(3) 0.089(3) 0.097(3) -0.003(3) 0.041(3) 0.009(3)
C12B 0.100(4) 0.096(4) 0.096(4) 0.002(3) 0.038(3) 0.012(3)
C14A 0.088(3) 0.098(3) 0.094(3) -0.003(3) 0.033(3) 0.014(3)
C14B 0.090(4) 0.100(4) 0.098(4) 0.001(3) 0.036(3) 0.005(3)
C15A 0.087(3) 0.101(3) 0.099(3) -0.001(3) 0.034(3) 0.004(3)
C15B 0.091(4) 0.104(4) 0.102(4) -0.005(3) 0.040(3) -0.002(3)
C16C 0.078(3) 0.085(4) 0.071(3) -0.006(3) 0.024(3) 0.021(3)
C16D 0.077(4) 0.088(4) 0.076(4) -0.007(4) 0.022(3) 0.020(4)
C20E 0.102(4) 0.092(4) 0.102(4) 0.007(4) 0.046(3) -0.014(3)
C20F 0.104(4) 0.093(4) 0.102(4) 0.007(3) 0.049(3) -0.017(3)

loop_
_atom_type_symbol
_atom_type_description
_atom_type_scat_dispersion_real
_atom_type_scat_dispersion_imag
_atom_type_scat_source
C C 0.0033 0.0016 'International Tables Vol C Tables 4.2.6.8 and 6.1.1.4'
H H 0.0000 0.0000 'International Tables Vol C Tables 4.2.6.8 and 6.1.1.4'
F F 0.0171 0.0103 'International Tables Vol C Tables 4.2.6.8 and 6.1.1.4'
N N 0.0061 0.0033 'International Tables Vol C Tables 4.2.6.8 and 6.1.1.4'
Na Na 0.0362 0.0249 'International Tables Vol C Tables 4.2.6.8 and 6.1.1.4'
O O 0.0106 0.0060 'International Tables Vol C Tables 4.2.6.8 and 6.1.1.4'
S S 0.1246 0.1234 'International Tables Vol C Tables 4.2.6.8 and 6.1.1.4'

loop_
_geom_angle_atom_site_label_1
_geom_angle_atom_site_label_2
_geom_angle_atom_site_label_3
_geom_angle
_geom_angle_site_symmetry_1
_geom_angle_site_symmetry_3
_geom_angle_publ_flag
O11 S001 O8 117.1(3) . . ?
O11 S001 N12 114.8(2) . . ?
O8 S001 N12 109.3(2) . . ?
O11 S001 C20E 98.7(4) . . ?
O8 S001 C20E 100.7(4) . . ?
N12 S001 C20E 115.2(4) . . ?
O11 S001 C20F 106.6(4) . . ?
O8 S001 C20F 108.3(4) . . ?
N12 S001 C20F 98.9(5) . . ?
C20E S001 C20F 16.3(4) . . ?
O9 S002 O10 118.7(3) . . ?
O9 S002 N12 110.8(3) . . ?
O10 S002 N12 115.7(2) . . ?
O9 S002 C16C 97.2(4) . . ?
O10 S002 C16C 106.1(3) . . ?
N12 S002 C16C 105.5(3) . . ?
O9 S002 C16D 114.1(5) . . ?
O10 S002 C16D 101.7(4) . . ?
N12 S002 C16D 92.3(5) . . ?
C16C S002 C16D 18.2(4) . . ?
O4B Na2 O10B 119.6(6) . . ?
O4B Na2 O4A 16.3(4) . . ?
O10B Na2 O4A 131.8(5) . . ?
O4B Na2 O13A 109.8(4) . . ?
O10B Na2 O13A 47.9(5) . . ?
O4A Na2 O13A 108.9(2) . . ?
O4B Na2 O10 91.6(4) . . ?
O10B Na2 O10 130.3(5) . . ?
O4A Na2 O10 88.39(19) . . ?
O13A Na2 O10 155.77(19) . . ?
O4B Na2 O10A 108.3(5) . . ?
O10B Na2 O10A 22.6(4) . . ?
O4A Na2 O10A 123.8(3) . . ?
O13A Na2 O10A 68.9(2) . . ?
O10 Na2 O10A 115.9(2) . . ?
O4B Na2 O1A 83.4(4) . . ?
O10B Na2 O1A 116.1(5) . . ?
O4A Na2 O1A 68.7(2) . . ?
O13A Na2 O1A 68.6(2) . . ?
O10 Na2 O1A 104.3(2) . . ?
O10A Na2 O1A 137.4(2) . . ?
O4B Na2 O7B 66.9(6) . . ?
O10B Na2 O7B 68.9(6) . . ?
O4A Na2 O7B 83.1(5) . . ?
O13A Na2 O7B 104.9(4) . . ?
O10 Na2 O7B 93.7(4) . . ?
O10A Na2 O7B 47.8(5) . . ?
O1A Na2 O7B 145.7(5) . . ?
O4B Na2 O11 159.6(4) . . ?
O10B Na2 O11 80.8(4) . . ?
O4A Na2 O11 145.5(2) . . ?
O13A Na2 O11 83.64(18) . . ?
O10 Na2 O11 72.78(12) . . ?
O10A Na2 O11 90.6(2) . . ?
O1A Na2 O11 87.84(19) . . ?
O7B Na2 O11 125.7(5) . . ?
O4B Na2 O13B 105.2(6) . . ?
O10B Na2 O13B 63.5(6) . . ?
O4A Na2 O13B 100.2(5) . . ?
O13A Na2 O13B 15.7(4) . . ?
O10 Na2 O13B 148.3(5) . . ?
O10A Na2 O13B 84.6(4) . . ?
O1A Na2 O13B 52.8(4) . . ?
O7B Na2 O13B 117.6(6) . . ?
O11 Na2 O13B 83.6(5) . . ?
O4B Na2 O1B 69.6(6) . . ?
O10B Na2 O1B 131.1(6) . . ?
O4A Na2 O1B 53.9(4) . . ?
O13A Na2 O1B 83.2(4) . . ?
O10 Na2 O1B 94.3(4) . . ?
O10A Na2 O1B 149.8(4) . . ?
O1A Na2 O1B 16.9(3) . . ?
O7B Na2 O1B 136.0(6) . . ?
O11 Na2 O1B 98.0(4) . . ?
O13B Na2 O1B 67.7(5) . . ?
O4B Na2 O7A 51.2(4) . . ?
O10B Na2 O7A 88.1(4) . . ?
O4A Na2 O7A 66.6(2) . . ?
O13A Na2 O7A 119.0(2) . . ?
O10 Na2 O7A 83.05(18) . . ?
O10A Na2 O7A 67.3(2) . . ?
O1A Na2 O7A 134.4(2) . . ?
O7B Na2 O7A 19.5(4) . . ?
O11 Na2 O7A 135.9(2) . . ?
O13B Na2 O7A 128.4(5) . . ?
O1B Na2 O7A 120.5(4) . . ?
C15A O1A C2A 111.7(7) . . ?
C15A O1A Na2 116.7(5) . . ?
C2A O1A Na2 114.2(5) . . ?
C2B O1B C15B 112.4(18) . . ?
C2B O1B Na2 114.8(13) . . ?
C15B O1B Na2 116.8(14) . . ?
C3A O4A C5A 110.6(7) . . ?
C3A O4A Na2 105.5(6) . . ?
C5A O4A Na2 110.1(5) . . ?
C5B O4B C3B 102.1(16) . . ?
C5B O4B Na2 114.9(15) . . ?
C3B O4B Na2 105.5(14) . . ?
C6A O7A C8A 109.0(7) . . ?
C6A O7A Na2 113.8(6) . . ?
C8A O7A Na2 114.7(6) . . ?
C6B O7B C8B 108.6(19) . . ?
C6B O7B Na2 108.0(15) . . ?
C8B O7B Na2 111.4(15) . . ?
S002 O10 Na2 134.8(2) . . ?
C9A O10A C11A 121.2(8) . . ?
C9A O10A Na2 114.8(6) . . ?
C11A O10A Na2 111.3(6) . . ?
C11B O10B C9B 93.8(17) . . ?
C11B O10B Na2 117.7(16) . . ?
C9B O10B Na2 122.9(15) . . ?
S001 O11 Na2 137.2(2) . . ?
C12A O13A C14A 111.7(7) . . ?
C12A O13A Na2 110.5(6) . . ?
C14A O13A Na2 106.5(5) . . ?
C14B O13B C12B 103.8(17) . . ?
C14B O13B Na2 112.8(15) . . ?
C12B O13B Na2 116.2(15) . . ?
S001 N12 S002 125.2(2) . . ?
O1A C2A C3A 108.9(8) . . ?
O1A C2A H2AA 109.9 . . ?
C3A C2A H2AA 109.9 . . ?
O1A C2A H2AB 109.9 . . ?
C3A C2A H2AB 109.9 . . ?
H2AA C2A H2AB 108.3 . . ?
O1B C2B C3B 109.0(18) . . ?
O1B C2B H2BA 109.9 . . ?
C3B C2B H2BA 109.9 . . ?
O1B C2B H2BB 109.9 . . ?
C3B C2B H2BB 109.9 . . ?
H2BA C2B H2BB 108.3 . . ?
O4A C3A C2A 108.0(7) . . ?
O4A C3A Na2 49.1(4) . . ?
C2A C3A Na2 83.1(5) . . ?
O4A C3A H3AA 110.1 . . ?
C2A C3A H3AA 110.1 . . ?
Na2 C3A H3AA 80.7 . . ?
O4A C3A H3AB 110.1 . . ?
C2A C3A H3AB 110.1 . . ?
Na2 C3A H3AB 158.9 . . ?
H3AA C3A H3AB 108.4 . . ?
O4B C3B C2B 113.3(19) . . ?
O4B C3B Na2 48.3(11) . . ?
C2B C3B Na2 85.2(12) . . ?
O4B C3B H3BA 108.9 . . ?
C2B C3B H3BA 108.9 . . ?
Na2 C3B H3BA 83.1 . . ?
O4B C3B H3BB 108.9 . . ?
C2B C3B H3BB 108.9 . . ?
Na2 C3B H3BB 157.3 . . ?
H3BA C3B H3BB 107.7 . . ?
O4A C5A C6A 104.2(7) . . ?
O4A C5A H5AA 110.9 . . ?
C6A C5A H5AA 110.9 . . ?
O4A C5A H5AB 110.9 . . ?
C6A C5A H5AB 110.9 . . ?
H5AA C5A H5AB 108.9 . . ?
O4B C5B C6B 93.0(17) . . ?
O4B C5B H5BA 113.1 . . ?
C6B C5B H5BA 113.1 . . ?
O4B C5B H5BB 113.1 . . ?
C6B C5B H5BB 113.1 . . ?
H5BA C5B H5BB 110.5 . . ?
O7A C6A C5A 108.5(7) . . ?
O7A C6A H6AA 110.0 . . ?
C5A C6A H6AA 110.0 . . ?
O7A C6A H6AB 110.0 . . ?
C5A C6A H6AB 110.0 . . ?
H6AA C6A H6AB 108.4 . . ?
O7B C6B C5B 118(2) . . ?
O7B C6B H6BA 107.8 . . ?
C5B C6B H6BA 107.8 . . ?
O7B C6B H6BB 107.9 . . ?
C5B C6B H6BB 107.9 . . ?
H6BA C6B H6BB 107.2 . . ?
O7A C8A C9A 106.5(8) . . ?
O7A C8A H8AA 110.4 . . ?
C9A C8A H8AA 110.4 . . ?
O7A C8A H8AB 110.4 . . ?
C9A C8A H8AB 110.4 . . ?
H8AA C8A H8AB 108.6 . . ?
O7B C8B C9B 124(2) . . ?
O7B C8B H8BA 106.4 . . ?
C9B C8B H8BA 106.4 . . ?
O7B C8B H8BB 106.4 . . ?
C9B C8B H8BB 106.4 . . ?
H8BA C8B H8BB 106.5 . . ?
O10A C9A C8A 111.4(9) . . ?
O10A C9A H9AA 109.3 . . ?
C8A C9A H9AA 109.3 . . ?
O10A C9A H9AB 109.3 . . ?
C8A C9A H9AB 109.3 . . ?
H9AA C9A H9AB 108.0 . . ?
O10B C9B C8B 107.7(19) . . ?
O10B C9B C11B 43.0(9) . . ?
C8B C9B C11B 136(2) . . ?
O10A C11A C12A 110.2(8) . . ?
O10A C11A H11A 109.6 . . ?
C12A C11A H11A 109.6 . . ?
O10A C11A H11B 109.6 . . ?
C12A C11A H11B 109.6 . . ?
H11A C11A H11B 108.1 . . ?
O10B C11B C12B 110.4(19) . . ?
O10B C11B C9B 43.2(9) . . ?
C12B C11B C9B 151.9(18) . . ?
O13A C12A C11A 103.5(8) . . ?
O13A C12A H12A 111.1 . . ?
C11A C12A H12A 111.1 . . ?
O13A C12A H12B 111.1 . . ?
C11A C12A H12B 111.0 . . ?
H12A C12A H12B 109.0 . . ?
O13B C12B C11B 96.1(19) . . ?
O13B C12B H12C 112.5 . . ?
C11B C12B H12C 112.6 . . ?
O13B C12B H12D 112.5 . . ?
C11B C12B H12D 112.5 . . ?
H12C C12B H12D 110.1 . . ?
O13A C14A C15A 110.6(8) . . ?
O13A C14A Na2 48.0(4) . . ?
C15A C14A Na2 83.1(5) . . ?
O13A C14A H14A 109.5 . . ?
C15A C14A H14A 109.5 . . ?
Na2 C14A H14A 157.5 . . ?
O13A C14A H14B 109.5 . . ?
C15A C14A H14B 109.5 . . ?
Na2 C14A H14B 83.7 . . ?
H14A C14A H14B 108.1 . . ?
O13B C14B C15B 111.3(19) . . ?
O13B C14B H14C 109.3 . . ?
C15B C14B H14C 109.3 . . ?
O13B C14B H14D 109.4 . . ?
C15B C14B H14D 109.4 . . ?
H14C C14B H14D 108.0 . . ?
O1A C15A C14A 108.2(7) . . ?
O1A C15A H15A 110.0 . . ?
C14A C15A H15A 110.0 . . ?
O1A C15A H15B 110.1 . . ?
C14A C15A H15B 110.1 . . ?
H15A C15A H15B 108.4 . . ?
O1B C15B C14B 113(2) . . ?
O1B C15B H15C 108.9 . . ?
C14B C15B H15C 108.9 . . ?
O1B C15B H15D 108.9 . . ?
C14B C15B H15D 109.0 . . ?
H15C C15B H15D 107.8 . . ?
F19C C16C F18C 109.0(6) . . ?
F19C C16C F17C 109.3(6) . . ?
F18C C16C F17C 108.6(6) . . ?
F19C C16C S002 109.1(5) . . ?
F18C C16C S002 110.3(5) . . ?
F17C C16C S002 110.5(5) . . ?
F17D C16D F18D 106.9(7) . . ?
F17D C16D F19D 105.6(7) . . ?
F18D C16D F19D 105.4(7) . . ?
F17D C16D S002 114.2(9) . . ?
F18D C16D S002 108.0(8) . . ?
F19D C16D S002 116.1(9) . . ?
F21E C20E F22E 109.3(7) . . ?
F21E C20E F23E 107.5(7) . . ?
F22E C20E F23E 108.6(7) . . ?
F21E C20E S001 112.4(7) . . ?
F22E C20E S001 108.8(8) . . ?
F23E C20E S001 110.3(7) . . ?
F21F C20F F23F 107.8(7) . . ?
F21F C20F F22F 107.1(7) . . ?
F23F C20F F22F 108.3(7) . . ?
F21F C20F S001 109.5(8) . . ?
F23F C20F S001 110.5(7) . . ?
F22F C20F S001 113.5(8) . . ?

loop_
_geom_bond_atom_site_label_1
_geom_bond_atom_site_label_2
_geom_bond_distance
_geom_bond_site_symmetry_2
_geom_bond_publ_flag
S001 O11 1.418(4) . ?
S001 O8 1.421(4) . ?
S001 N12 1.559(4) . ?
S001 C20E 1.819(8) . ?
S001 C20F 1.839(8) . ?
S002 O9 1.421(5) . ?
S002 O10 1.426(4) . ?
S002 N12 1.573(4) . ?
S002 C16C 1.827(7) . ?
S002 C16D 1.857(9) . ?
Na2 O4B 2.364(17) . ?
Na2 O10B 2.386(18) . ?
Na2 O4A 2.409(7) . ?
Na2 O13A 2.410(6) . ?
Na2 O10 2.413(4) . ?
Na2 O10A 2.417(7) . ?
Na2 O1A 2.427(6) . ?
Na2 O7B 2.430(19) . ?
Na2 O11 2.436(4) . ?
Na2 O13B 2.437(18) . ?
Na2 O1B 2.462(18) . ?
Na2 O7A 2.477(7) . ?
F17C C16C 1.303(6) . ?
F17D C16D 1.318(7) . ?
F18C C16C 1.301(6) . ?
F18D C16D 1.318(7) . ?
F19C C16C 1.300(7) . ?
F19D C16D 1.324(8) . ?
F21E C20E 1.301(7) . ?
F21F C20F 1.306(7) . ?
F22E C20E 1.307(7) . ?
F22F C20F 1.316(7) . ?
F23E C20E 1.308(7) . ?
F23F C20F 1.310(7) . ?
O1A C15A 1.384(7) . ?
O1A C2A 1.400(7) . ?
O1B C2B 1.387(8) . ?
O1B C15B 1.389(8) . ?
O4A C3A 1.372(7) . ?
O4A C5A 1.381(7) . ?
O4B C5B 1.380(8) . ?
O4B C3B 1.394(8) . ?
O7A C6A 1.382(7) . ?
O7A C8A 1.383(7) . ?
O7B C6B 1.392(8) . ?
O7B C8B 1.395(8) . ?
O10A C9A 1.383(7) . ?
O10A C11A 1.396(7) . ?
O10B C11B 1.376(8) . ?
O10B C9B 1.380(8) . ?
O13A C12A 1.377(7) . ?
O13A C14A 1.395(7) . ?
O13B C14B 1.377(8) . ?
O13B C12B 1.385(8) . ?
C2A C3A 1.521(9) . ?
C2A H2AA 0.9700 . ?
C2A H2AB 0.9700 . ?
C2B C3B 1.524(10) . ?
C2B H2BA 0.9700 . ?
C2B H2BB 0.9700 . ?
C3A H3AA 0.9700 . ?
C3A H3AB 0.9700 . ?
C3B H3BA 0.9700 . ?
C3B H3BB 0.9700 . ?
C5A C6A 1.512(9) . ?
C5A H5AA 0.9700 . ?
C5A H5AB 0.9700 . ?
C5B C6B 1.527(10) . ?
C5B H5BA 0.9700 . ?
C5B H5BB 0.9700 . ?
C6A H6AA 0.9700 . ?
C6A H6AB 0.9700 . ?
C6B H6BA 0.9700 . ?
C6B H6BB 0.9700 . ?
C8A C9A 1.515(9) . ?
C8A H8AA 0.9700 . ?
C8A H8AB 0.9700 . ?
C8B C9B 1.521(10) . ?
C8B H8BA 0.9700 . ?
C8B H8BB 0.9700 . ?
C9A H9AA 0.9700 . ?
C9A H9AB 0.9700 . ?
C9B C11B 2.01(3) . ?
C11A C12A 1.520(9) . ?
C11A H11A 0.9700 . ?
C11A H11B 0.9700 . ?
C11B C12B 1.524(10) . ?
C12A H12A 0.9700 . ?
C12A H12B 0.9700 . ?
C12B H12C 0.9700 . ?
C12B H12D 0.9700 . ?
C14A C15A 1.518(9) . ?
C14A H14A 0.9700 . ?
C14A H14B 0.9700 . ?
C14B C15B 1.526(10) . ?
C14B H14C 0.9700 . ?
C14B H14D 0.9700 . ?
C15A H15A 0.9700 . ?
C15A H15B 0.9700 . ?
C15B H15C 0.9700 . ?
C15B H15D 0.9700 . ?

loop_
_geom_torsion_atom_site_label_1
_geom_torsion_atom_site_label_2
_geom_torsion_atom_site_label_3
_geom_torsion_atom_site_label_4
_geom_torsion
_geom_torsion_site_symmetry_1
_geom_torsion_site_symmetry_2
_geom_torsion_site_symmetry_3
_geom_torsion_site_symmetry_4
_geom_torsion_publ_flag
O4B Na2 O1A C15A -119.7(8) . . . . ?
O10B Na2 O1A C15A 0.1(9) . . . . ?
O4A Na2 O1A C15A -127.2(7) . . . . ?
O13A Na2 O1A C15A -5.3(6) . . . . ?
O10 Na2 O1A C15A 150.3(7) . . . . ?
O10A Na2 O1A C15A -9.9(8) . . . . ?
O7B Na2 O1A C15A -90.3(10) . . . . ?
O11 Na2 O1A C15A 78.7(7) . . . . ?
O13B Na2 O1A C15A -5.0(9) . . . . ?
O1B Na2 O1A C15A -154(2) . . . . ?
O7A Na2 O1A C15A -115.4(7) . . . . ?
O4B Na2 O1A C2A 13.2(7) . . . . ?
O10B Na2 O1A C2A 133.0(8) . . . . ?
O4A Na2 O1A C2A 5.7(6) . . . . ?
O13A Na2 O1A C2A 127.6(7) . . . . ?
O10 Na2 O1A C2A -76.8(6) . . . . ?
O10A Na2 O1A C2A 123.0(7) . . . . ?
O7B Na2 O1A C2A 42.5(10) . . . . ?
O11 Na2 O1A C2A -148.4(6) . . . . ?
O13B Na2 O1A C2A 127.9(9) . . . . ?
O1B Na2 O1A C2A -21.4(16) . . . . ?
O7A Na2 O1A C2A 17.5(7) . . . . ?
O4B Na2 O1B C2B 11.2(16) . . . . ?
O10B Na2 O1B C2B 123.2(16) . . . . ?
O4A Na2 O1B C2B 6.0(14) . . . . ?
O13A Na2 O1B C2B 125.4(16) . . . . ?
O10 Na2 O1B C2B -78.9(16) . . . . ?
O10A Na2 O1B C2B 102.7(16) . . . . ?
O1A Na2 O1B C2B 154(3) . . . . ?
O7B Na2 O1B C2B 20.9(19) . . . . ?
O11 Na2 O1B C2B -152.1(15) . . . . ?
O13B Na2 O1B C2B 128.2(17) . . . . ?
O7A Na2 O1B C2B 5.6(17) . . . . ?
O4B Na2 O1B C15B -123.4(17) . . . . ?
O10B Na2 O1B C15B -11.4(19) . . . . ?
O4A Na2 O1B C15B -128.7(17) . . . . ?
O13A Na2 O1B C15B -9.3(16) . . . . ?
O10 Na2 O1B C15B 146.5(16) . . . . ?
O10A Na2 O1B C15B -32(2) . . . . ?
O1A Na2 O1B C15B 19.6(16) . . . . ?
O7B Na2 O1B C15B -113.7(17) . . . . ?
O11 Na2 O1B C15B 73.3(16) . . . . ?
O13B Na2 O1B C15B -6.4(16) . . . . ?
O7A Na2 O1B C15B -129.0(15) . . . . ?
O4B Na2 O4A C3A 170.6(19) . . . . ?
O10B Na2 O4A C3A -143.2(8) . . . . ?
O13A Na2 O4A C3A -93.4(6) . . . . ?
O10 Na2 O4A C3A 69.3(5) . . . . ?
O10A Na2 O4A C3A -170.2(5) . . . . ?
O1A Na2 O4A C3A -36.7(5) . . . . ?
O7B Na2 O4A C3A 163.2(7) . . . . ?
O11 Na2 O4A C3A 13.6(7) . . . . ?
O13B Na2 O4A C3A -79.9(7) . . . . ?
O1B Na2 O4A C3A -27.2(7) . . . . ?
O7A Na2 O4A C3A 152.5(6) . . . . ?
O4B Na2 O4A C5A 51.3(16) . . . . ?
O10B Na2 O4A C5A 97.4(8) . . . . ?
O13A Na2 O4A C5A 147.3(5) . . . . ?
O10 Na2 O4A C5A -50.0(6) . . . . ?
O10A Na2 O4A C5A 70.5(6) . . . . ?
O1A Na2 O4A C5A -156.0(6) . . . . ?
O7B Na2 O4A C5A 43.9(7) . . . . ?
O11 Na2 O4A C5A -105.7(6) . . . . ?
O13B Na2 O4A C5A 160.8(7) . . . . ?
O1B Na2 O4A C5A -146.5(8) . . . . ?
O7A Na2 O4A C5A 33.1(5) . . . . ?
O10B Na2 O4B C5B 86.3(16) . . . . ?
O4A Na2 O4B C5B -132(3) . . . . ?
O13A Na2 O4B C5B 138.3(14) . . . . ?
O10 Na2 O4B C5B -53.2(15) . . . . ?
O10A Na2 O4B C5B 64.8(15) . . . . ?
O1A Na2 O4B C5B -157.4(15) . . . . ?
O7B Na2 O4B C5B 40.1(14) . . . . ?
O11 Na2 O4B C5B -92.3(18) . . . . ?
O13B Na2 O4B C5B 154.1(15) . . . . ?
O1B Na2 O4B C5B -147.2(16) . . . . ?
O7A Na2 O4B C5B 26.6(13) . . . . ?
O10B Na2 O4B C3B -162.0(13) . . . . ?
O4A Na2 O4B C3B -20.2(15) . . . . ?
O13A Na2 O4B C3B -110.0(12) . . . . ?
O10 Na2 O4B C3B 58.5(13) . . . . ?
O10A Na2 O4B C3B 176.5(12) . . . . ?
O1A Na2 O4B C3B -45.7(12) . . . . ?
O7B Na2 O4B C3B 151.8(14) . . . . ?
O11 Na2 O4B C3B 19(2) . . . . ?
O13B Na2 O4B C3B -94.2(13) . . . . ?
O1B Na2 O4B C3B -35.5(13) . . . . ?
O7A Na2 O4B C3B 138.3(14) . . . . ?
O4B Na2 O7A C6A -4.0(8) . . . . ?
O10B Na2 O7A C6A -135.3(7) . . . . ?
O4A Na2 O7A C6A 2.4(6) . . . . ?
O13A Na2 O7A C6A -97.0(6) . . . . ?
O10 Na2 O7A C6A 93.7(6) . . . . ?
O10A Na2 O7A C6A -144.5(6) . . . . ?
O1A Na2 O7A C6A -9.5(7) . . . . ?
O7B Na2 O7A C6A -143.8(17) . . . . ?
O11 Na2 O7A C6A 150.0(5) . . . . ?
O13B Na2 O7A C6A -81.9(8) . . . . ?
O1B Na2 O7A C6A 2.7(8) . . . . ?
O4B Na2 O7A C8A 122.4(9) . . . . ?
O10B Na2 O7A C8A -8.9(8) . . . . ?
O4A Na2 O7A C8A 128.9(7) . . . . ?
O13A Na2 O7A C8A 29.4(8) . . . . ?
O10 Na2 O7A C8A -139.8(7) . . . . ?
O10A Na2 O7A C8A -18.0(7) . . . . ?
O1A Na2 O7A C8A 117.0(7) . . . . ?
O7B Na2 O7A C8A -17.4(15) . . . . ?
O11 Na2 O7A C8A -83.5(7) . . . . ?
O13B Na2 O7A C8A 44.5(9) . . . . ?
O1B Na2 O7A C8A 129.2(8) . . . . ?
O4B Na2 O7B C6B -0.5(14) . . . . ?
O10B Na2 O7B C6B -138.2(16) . . . . ?
O4A Na2 O7B C6B 1.8(15) . . . . ?
O13A Na2 O7B C6B -106.0(15) . . . . ?
O10 Na2 O7B C6B 89.7(15) . . . . ?
O10A Na2 O7B C6B -148.1(17) . . . . ?
O1A Na2 O7B C6B -32.4(19) . . . . ?
O11 Na2 O7B C6B 161.1(13) . . . . ?
O13B Na2 O7B C6B -96.1(15) . . . . ?
O1B Na2 O7B C6B -10.4(19) . . . . ?
O7A Na2 O7B C6B 32.7(15) . . . . ?
O4B Na2 O7B C8B 118.7(19) . . . . ?
O10B Na2 O7B C8B -19.0(17) . . . . ?
O4A Na2 O7B C8B 120.9(18) . . . . ?
O13A Na2 O7B C8B 13.1(18) . . . . ?
O10 Na2 O7B C8B -151.1(18) . . . . ?
O10A Na2 O7B C8B -29.0(16) . . . . ?
O1A Na2 O7B C8B 86.7(19) . . . . ?
O11 Na2 O7B C8B -79.7(18) . . . . ?
O13B Na2 O7B C8B 23(2) . . . . ?
O1B Na2 O7B C8B 108.8(18) . . . . ?
O7A Na2 O7B C8B 152(3) . . . . ?
O9 S002 O10 Na2 87.9(4) . . . . ?
N12 S002 O10 Na2 -47.7(4) . . . . ?
C16C S002 O10 Na2 -164.3(4) . . . . ?
C16D S002 O10 Na2 -146.1(6) . . . . ?
O4B Na2 O10 S002 -136.6(5) . . . . ?
O10B Na2 O10 S002 91.2(6) . . . . ?
O4A Na2 O10 S002 -120.5(4) . . . . ?
O13A Na2 O10 S002 16.3(7) . . . . ?
O10A Na2 O10 S002 112.2(4) . . . . ?
O1A Na2 O10 S002 -53.0(4) . . . . ?
O7B Na2 O10 S002 156.4(6) . . . . ?
O11 Na2 O10 S002 30.1(3) . . . . ?
O13B Na2 O10 S002 -13.7(9) . . . . ?
O1B Na2 O10 S002 -66.9(5) . . . . ?
O7A Na2 O10 S002 172.8(4) . . . . ?
O4B Na2 O10A C9A -45.5(9) . . . . ?
O10B Na2 O10A C9A -169.6(16) . . . . ?
O4A Na2 O10A C9A -51.1(8) . . . . ?
O13A Na2 O10A C9A -150.3(8) . . . . ?
O10 Na2 O10A C9A 55.6(8) . . . . ?
O1A Na2 O10A C9A -145.8(7) . . . . ?
O7B Na2 O10A C9A -14.3(9) . . . . ?
O11 Na2 O10A C9A 126.7(7) . . . . ?
O13B Na2 O10A C9A -149.7(9) . . . . ?
O1B Na2 O10A C9A -126.1(10) . . . . ?
O7A Na2 O10A C9A -14.0(7) . . . . ?
O4B Na2 O10A C11A 96.9(8) . . . . ?
O10B Na2 O10A C11A -27.1(13) . . . . ?
O4A Na2 O10A C11A 91.4(7) . . . . ?
O13A Na2 O10A C11A -7.9(6) . . . . ?
O10 Na2 O10A C11A -161.9(6) . . . . ?
O1A Na2 O10A C11A -3.3(8) . . . . ?
O7B Na2 O10A C11A 128.2(9) . . . . ?
O11 Na2 O10A C11A -90.8(7) . . . . ?
O13B Na2 O10A C11A -7.3(8) . . . . ?
O1B Na2 O10A C11A 16.3(12) . . . . ?
O7A Na2 O10A C11A 128.4(7) . . . . ?
O4B Na2 O10B C11B 88.8(17) . . . . ?
O4A Na2 O10B C11B 75.3(18) . . . . ?
O13A Na2 O10B C11B -1.9(15) . . . . ?
O10 Na2 O10B C11B -149.6(15) . . . . ?
O10A Na2 O10B C11B 154(2) . . . . ?
O1A Na2 O10B C11B -8.7(18) . . . . ?
O7B Na2 O10B C11B 134.2(18) . . . . ?
O11 Na2 O10B C11B -91.7(17) . . . . ?
O13B Na2 O10B C11B -4.2(16) . . . . ?
O1B Na2 O10B C11B 1(2) . . . . ?
O7A Na2 O10B C11B 131.2(17) . . . . ?
O4B Na2 O10B C9B -27(2) . . . . ?
O4A Na2 O10B C9B -40(2) . . . . ?
O13A Na2 O10B C9B -117(2) . . . . ?
O10 Na2 O10B C9B 95(2) . . . . ?
O10A Na2 O10B C9B 38.2(17) . . . . ?
O1A Na2 O10B C9B -124.0(19) . . . . ?
O7B Na2 O10B C9B 19(2) . . . . ?
O11 Na2 O10B C9B 153(2) . . . . ?
O13B Na2 O10B C9B -120(2) . . . . ?
O1B Na2 O10B C9B -114(2) . . . . ?
O7A Na2 O10B C9B 16(2) . . . . ?
O8 S001 O11 Na2 -172.5(3) . . . . ?
N12 S001 O11 Na2 -42.4(5) . . . . ?
C20E S001 O11 Na2 80.7(5) . . . . ?
C20F S001 O11 Na2 66.0(5) . . . . ?
O4B Na2 O11 S001 60.6(13) . . . . ?
O10B Na2 O11 S001 -118.2(6) . . . . ?
O4A Na2 O11 S001 79.1(5) . . . . ?
O13A Na2 O11 S001 -166.4(4) . . . . ?
O10 Na2 O11 S001 19.3(4) . . . . ?
O10A Na2 O11 S001 -97.7(4) . . . . ?
O1A Na2 O11 S001 124.9(4) . . . . ?
O7B Na2 O11 S001 -62.7(7) . . . . ?
O13B Na2 O11 S001 177.8(6) . . . . ?
O1B Na2 O11 S001 111.4(5) . . . . ?
O7A Na2 O11 S001 -40.6(5) . . . . ?
O4B Na2 O13A C12A -131.0(7) . . . . ?
O10B Na2 O13A C12A -18.5(7) . . . . ?
O4A Na2 O13A C12A -148.3(6) . . . . ?
O10 Na2 O13A C12A 78.1(8) . . . . ?
O10A Na2 O13A C12A -28.4(6) . . . . ?
O1A Na2 O13A C12A 154.9(6) . . . . ?
O7B Na2 O13A C12A -60.5(7) . . . . ?
O11 Na2 O13A C12A 64.8(6) . . . . ?
O13B Na2 O13A C12A 154(2) . . . . ?
O1B Na2 O13A C12A 163.6(7) . . . . ?
O7A Na2 O13A C12A -75.1(6) . . . . ?
O4B Na2 O13A C14A 107.6(7) . . . . ?
O10B Na2 O13A C14A -140.0(8) . . . . ?
O4A Na2 O13A C14A 90.2(6) . . . . ?
O10 Na2 O13A C14A -43.4(9) . . . . ?
O10A Na2 O13A C14A -149.9(6) . . . . ?
O1A Na2 O13A C14A 33.4(5) . . . . ?
O7B Na2 O13A C14A 178.0(7) . . . . ?
O11 Na2 O13A C14A -56.7(6) . . . . ?
O13B Na2 O13A C14A 32.4(19) . . . . ?
O1B Na2 O13A C14A 42.1(7) . . . . ?
O7A Na2 O13A C14A 163.4(5) . . . . ?
O4B Na2 O13B C14B 89.5(17) . . . . ?
O10B Na2 O13B C14B -154.6(18) . . . . ?
O4A Na2 O13B C14B 73.5(16) . . . . ?
O13A Na2 O13B C14B -161(3) . . . . ?
O10 Na2 O13B C14B -30(2) . . . . ?
O10A Na2 O13B C14B -163.0(17) . . . . ?
O1A Na2 O13B C14B 20.3(15) . . . . ?
O7B Na2 O13B C14B 161.0(16) . . . . ?
O11 Na2 O13B C14B -71.8(16) . . . . ?
O1B Na2 O13B C14B 29.6(16) . . . . ?
O7A Na2 O13B C14B 141.6(15) . . . . ?
O4B Na2 O13B C12B -150.8(15) . . . . ?
O10B Na2 O13B C12B -34.9(15) . . . . ?
O4A Na2 O13B C12B -166.8(15) . . . . ?
O13A Na2 O13B C12B -41.2(16) . . . . ?
O10 Na2 O13B C12B 89.6(17) . . . . ?
O10A Na2 O13B C12B -43.3(15) . . . . ?
O1A Na2 O13B C12B 140.0(18) . . . . ?
O7B Na2 O13B C12B -79.3(17) . . . . ?
O11 Na2 O13B C12B 47.9(15) . . . . ?
O1B Na2 O13B C12B 149.2(17) . . . . ?
O7A Na2 O13B C12B -98.7(16) . . . . ?
O11 S001 N12 S002 23.1(4) . . . . ?
O8 S001 N12 S002 157.0(4) . . . . ?
C20E S001 N12 S002 -90.6(5) . . . . ?
C20F S001 N12 S002 -89.9(5) . . . . ?
O9 S002 N12 S001 -123.2(4) . . . . ?
O10 S002 N12 S001 15.8(4) . . . . ?
C16C S002 N12 S001 132.7(4) . . . . ?
C16D S002 N12 S001 119.9(5) . . . . ?
C15A O1A C2A C3A 158.3(8) . . . . ?
Na2 O1A C2A C3A 23.1(10) . . . . ?
C15B O1B C2B C3B 150(2) . . . . ?
Na2 O1B C2B C3B 14(2) . . . . ?
C5A O4A C3A C2A -177.7(8) . . . . ?
Na2 O4A C3A C2A 63.3(8) . . . . ?
C5A O4A C3A Na2 119.0(7) . . . . ?
O1A C2A C3A O4A -59.4(11) . . . . ?
O1A C2A C3A Na2 -16.6(7) . . . . ?
O4B Na2 C3A O4A -4.0(8) . . . . ?
O10B Na2 C3A O4A 60.5(11) . . . . ?
O13A Na2 C3A O4A 95.4(5) . . . . ?
O10 Na2 C3A O4A -108.1(5) . . . . ?
O10A Na2 C3A O4A 15.8(8) . . . . ?
O1A Na2 C3A O4A 133.0(7) . . . . ?
O7B Na2 C3A O4A -17.5(7) . . . . ?
O11 Na2 C3A O4A -171.1(5) . . . . ?
O13B Na2 C3A O4A 103.5(7) . . . . ?
O1B Na2 C3A O4A 136.9(11) . . . . ?
O7A Na2 C3A O4A -25.1(5) . . . . ?
O4B Na2 C3A C2A -125.1(9) . . . . ?
O10B Na2 C3A C2A -60.7(11) . . . . ?
O4A Na2 C3A C2A -121.2(9) . . . . ?
O13A Na2 C3A C2A -25.8(6) . . . . ?
O10 Na2 C3A C2A 130.7(6) . . . . ?
O10A Na2 C3A C2A -105.4(7) . . . . ?
O1A Na2 C3A C2A 11.8(5) . . . . ?
O7B Na2 C3A C2A -138.7(7) . . . . ?
O11 Na2 C3A C2A 67.7(6) . . . . ?
O13B Na2 C3A C2A -17.7(7) . . . . ?
O1B Na2 C3A C2A 15.8(9) . . . . ?
O7A Na2 C3A C2A -146.3(6) . . . . ?
C5B O4B C3B C2B -180(2) . . . . ?
Na2 O4B C3B C2B 60(2) . . . . ?
C5B O4B C3B Na2 120.5(19) . . . . ?
O1B C2B C3B O4B -50(3) . . . . ?
O1B C2B C3B Na2 -10.0(18) . . . . ?
O10B Na2 C3B O4B 27.1(18) . . . . ?
O4A Na2 C3B O4B 27.7(17) . . . . ?
O13A Na2 C3B O4B 81.1(13) . . . . ?
O10 Na2 C3B O4B -119.4(13) . . . . ?
O10A Na2 C3B O4B -4.7(16) . . . . ?
O1A Na2 C3B O4B 128.9(14) . . . . ?
O7B Na2 C3B O4B -25.8(13) . . . . ?
O11 Na2 C3B O4B -170.7(10) . . . . ?
O13B Na2 C3B O4B 93.0(13) . . . . ?
O1B Na2 C3B O4B 134.3(16) . . . . ?
O7A Na2 C3B O4B -33.0(12) . . . . ?
O4B Na2 C3B C2B -127(2) . . . . ?
O10B Na2 C3B C2B -100.2(16) . . . . ?
O4A Na2 C3B C2B -100(3) . . . . ?
O13A Na2 C3B C2B -46.3(15) . . . . ?
O10 Na2 C3B C2B 113.2(14) . . . . ?
O10A Na2 C3B C2B -132.0(13) . . . . ?
O1A Na2 C3B C2B 1.5(13) . . . . ?
O7B Na2 C3B C2B -153.1(15) . . . . ?
O11 Na2 C3B C2B 61.9(16) . . . . ?
O13B Na2 C3B C2B -34.3(15) . . . . ?
O1B Na2 C3B C2B 7.0(13) . . . . ?
O7A Na2 C3B C2B -160.4(15) . . . . ?
C3A O4A C5A C6A -178.1(8) . . . . ?
Na2 O4A C5A C6A -61.9(7) . . . . ?
C3B O4B C5B C6B -176.1(19) . . . . ?
Na2 O4B C5B C6B -62.4(19) . . . . ?
C8A O7A C6A C5A -163.5(8) . . . . ?
Na2 O7A C6A C5A -34.1(9) . . . . ?
O4A C5A C6A O7A 63.7(9) . . . . ?
C8B O7B C6B C5B -157(2) . . . . ?
Na2 O7B C6B C5B -36(2) . . . . ?
O4B C5B C6B O7B 64(3) . . . . ?
C6A O7A C8A C9A 172.3(8) . . . . ?
Na2 O7A C8A C9A 43.4(10) . . . . ?
C6B O7B C8B C9B 141(3) . . . . ?
Na2 O7B C8B C9B 22(3) . . . . ?
C11A O10A C9A C8A -96.1(12) . . . . ?
Na2 O10A C9A C8A 42.2(11) . . . . ?
O7A C8A C9A O10A -56.7(12) . . . . ?
C11B O10B C9B C8B -140(3) . . . . ?
Na2 O10B C9B C8B -14(3) . . . . ?
Na2 O10B C9B C11B 127(2) . . . . ?
O7B C8B C9B O10B -7(4) . . . . ?
O7B C8B C9B C11B -46(5) . . . . ?
C9A O10A C11A C12A 179.9(9) . . . . ?
Na2 O10A C11A C12A 40.2(10) . . . . ?
C9B O10B C11B C12B 168(2) . . . . ?
Na2 O10B C11B C12B 38(3) . . . . ?
Na2 O10B C11B C9B -130(2) . . . . ?
C8B C9B C11B O10B 62(3) . . . . ?
O10B C9B C11B C12B -24(5) . . . . ?
C8B C9B C11B C12B 38(7) . . . . ?
C14A O13A C12A C11A 174.9(8) . . . . ?
Na2 O13A C12A C11A 56.6(8) . . . . ?
O10A C11A C12A O13A -65.7(11) . . . . ?
C14B O13B C12B C11B -176(2) . . . . ?
Na2 O13B C12B C11B 60.0(19) . . . . ?
O10B C11B C12B O13B -60(3) . . . . ?
C9B C11B C12B O13B -43(5) . . . . ?
C12A O13A C14A C15A -179.9(8) . . . . ?
Na2 O13A C14A C15A -59.2(8) . . . . ?
C12A O13A C14A Na2 -120.7(8) . . . . ?
O4B Na2 C14A O13A -83.0(7) . . . . ?
O10B Na2 C14A O13A 30.7(7) . . . . ?
O4A Na2 C14A O13A -98.2(6) . . . . ?
O10 Na2 C14A O13A 156.9(5) . . . . ?
O10A Na2 C14A O13A 27.9(6) . . . . ?
O1A Na2 C14A O13A -136.7(7) . . . . ?
O7B Na2 C14A O13A -2.6(9) . . . . ?
O11 Na2 C14A O13A 118.1(6) . . . . ?
O13B Na2 C14A O13A -35.0(16) . . . . ?
O1B Na2 C14A O13A -132.7(8) . . . . ?
O7A Na2 C14A O13A -24.5(8) . . . . ?
O4B Na2 C14A C15A 42.9(8) . . . . ?
O10B Na2 C14A C15A 156.6(8) . . . . ?
O4A Na2 C14A C15A 27.7(6) . . . . ?
O13A Na2 C14A C15A 125.9(9) . . . . ?
O10 Na2 C14A C15A -77.2(6) . . . . ?
O10A Na2 C14A C15A 153.8(6) . . . . ?
O1A Na2 C14A C15A -10.8(5) . . . . ?
O7B Na2 C14A C15A 123.3(8) . . . . ?
O11 Na2 C14A C15A -116.0(6) . . . . ?
O13B Na2 C14A C15A 90.9(18) . . . . ?
O1B Na2 C14A C15A -6.8(7) . . . . ?
O7A Na2 C14A C15A 101.4(6) . . . . ?
C12B O13B C14B C15B -175(2) . . . . ?
Na2 O13B C14B C15B -48(3) . . . . ?
C2A O1A C15A C14A -155.5(8) . . . . ?
Na2 O1A C15A C14A -21.5(10) . . . . ?
O13A C14A C15A O1A 55.0(11) . . . . ?
Na2 C14A C15A O1A 15.0(7) . . . . ?
C2B O1B C15B C14B -151(2) . . . . ?
Na2 O1B C15B C14B -15(3) . . . . ?
O13B C14B C15B O1B 42(3) . . . . ?
O9 S002 C16C F19C -177.6(5) . . . . ?
O10 S002 C16C F19C 59.7(5) . . . . ?
N12 S002 C16C F19C -63.7(5) . . . . ?
C16D S002 C16C F19C -18.5(14) . . . . ?
O9 S002 C16C F18C 62.7(5) . . . . ?
O10 S002 C16C F18C -60.0(5) . . . . ?
N12 S002 C16C F18C 176.7(5) . . . . ?
C16D S002 C16C F18C -138.2(17) . . . . ?
O9 S002 C16C F17C -57.4(6) . . . . ?
O10 S002 C16C F17C 179.9(5) . . . . ?
N12 S002 C16C F17C 56.6(5) . . . . ?
C16D S002 C16C F17C 101.7(17) . . . . ?
O9 S002 C16D F17D -54.7(9) . . . . ?
O10 S002 C16D F17D 176.3(7) . . . . ?
N12 S002 C16D F17D 59.4(8) . . . . ?
C16C S002 C16D F17D -77.5(16) . . . . ?
O9 S002 C16D F18D 64.1(8) . . . . ?
O10 S002 C16D F18D -65.0(7) . . . . ?
N12 S002 C16D F18D 178.1(7) . . . . ?
C16C S002 C16D F18D 41.2(14) . . . . ?
O9 S002 C16D F19D -177.9(7) . . . . ?
O10 S002 C16D F19D 53.0(8) . . . . ?
N12 S002 C16D F19D -63.9(8) . . . . ?
C16C S002 C16D F19D 159(2) . . . . ?
O11 S001 C20E F21E 178.2(6) . . . . ?
O8 S001 C20E F21E 58.3(7) . . . . ?
N12 S001 C20E F21E -59.0(7) . . . . ?
C20F S001 C20E F21E -61(2) . . . . ?
O11 S001 C20E F22E -60.7(6) . . . . ?
O8 S001 C20E F22E 179.5(6) . . . . ?
N12 S001 C20E F22E 62.1(7) . . . . ?
C20F S001 C20E F22E 60(2) . . . . ?
O11 S001 C20E F23E 58.3(6) . . . . ?
O8 S001 C20E F23E -61.6(6) . . . . ?
N12 S001 C20E F23E -178.9(5) . . . . ?
C20F S001 C20E F23E 179(2) . . . . ?
O11 S001 C20F F21F -173.7(6) . . . . ?
O8 S001 C20F F21F 59.4(7) . . . . ?
N12 S001 C20F F21F -54.4(7) . . . . ?
C20E S001 C20F F21F 124(2) . . . . ?
O11 S001 C20F F23F 67.6(7) . . . . ?
O8 S001 C20F F23F -59.2(7) . . . . ?
N12 S001 C20F F23F -173.0(6) . . . . ?
C20E S001 C20F F23F 4.9(18) . . . . ?
O11 S001 C20F F22F -54.1(8) . . . . ?
O8 S001 C20F F22F 179.0(7) . . . . ?
N12 S001 C20F F22F 65.2(7) . . . . ?
C20E S001 C20F F22F -117(2) . . . . ?
